data_4134696
loop_
_publ_author_name
'Rice, Natalie T.'
'McCabe, Karl'
'Bacsa, John'
'Maron, Laurent'
'La Pierre, Henry S.'

_publ_section_title
;
 Two-Electron Oxidative Atom Transfer at a Homoleptic, Tetravalent Uranium
 Complex.
;
_journal_issue 16
_journal_name_full 'Journal of the American Chemical Society'
_journal_page_first 7368
_journal_page_last 7373
_journal_paper_doi 10.1021/jacs.0c02693
_journal_volume 142
_journal_year 2020
_chemical_absolute_configuration unk
_chemical_formula_moiety 'C60 H120 N16 O1 P4 U1'
_chemical_formula_sum 'C60 H120 N16 O P4 U'
_chemical_formula_weight 1443.62
_space_group_crystal_system trigonal
_space_group_IT_number 146
_space_group_name_Hall 'R 3'
_space_group_name_H-M_alt 'R 3 :H'
_atom_sites_solution_hydrogens geom
_audit_creation_date 2020-01-20
_audit_creation_method
;
Olex2 1.3-alpha
(compiled Nov 21 2019 18:26:39 for OlexSys, GUI svn.r6003)
;
_cell_angle_alpha 90
_cell_angle_beta 90
_cell_angle_gamma 120
_cell_formula_units_Z 3
_cell_length_a 20.770(3)
_cell_length_b 20.770(3)
_cell_length_c 13.975(2)
_cell_measurement_reflns_used 9974
_cell_measurement_temperature 103.58
_cell_measurement_theta_max 21.79
_cell_measurement_theta_min 2.69
_cell_volume 5221.0(13)
_computing_cell_refinement 'SAINT V8.38A (Bruker, 2016)'
_computing_data_reduction 'SAINT V8.38A (Bruker, 2016)'
_computing_molecular_graphics 'Olex2 1.3-alpha (Dolomanov et al., 2009)'
_computing_publication_material 'Olex2 1.3-alpha (Dolomanov et al., 2009)'
_computing_structure_refinement 'SHELXL 2018/3 (Sheldrick, 2015)'
_diffrn_ambient_temperature 103.58
_diffrn_measured_fraction_theta_full 0.998
_diffrn_measured_fraction_theta_max 0.987
_diffrn_measurement_device_type 'Bruker APEX-II CCD'
_diffrn_measurement_method '\f and \w scans'
_diffrn_radiation_type MoK\a
_diffrn_radiation_wavelength 0.71073
_diffrn_reflns_av_R_equivalents 0.0476
_diffrn_reflns_av_unetI/netI 0.0356
_diffrn_reflns_Laue_measured_fraction_full 0.998
_diffrn_reflns_Laue_measured_fraction_max 0.987
_diffrn_reflns_limit_h_max 28
_diffrn_reflns_limit_h_min -26
_diffrn_reflns_limit_k_max 29
_diffrn_reflns_limit_k_min -29
_diffrn_reflns_limit_l_max 18
_diffrn_reflns_limit_l_min -17
_diffrn_reflns_number 27505
_diffrn_reflns_point_group_measured_fraction_full 0.998
_diffrn_reflns_point_group_measured_fraction_max 0.987
_diffrn_reflns_theta_full 25.242
_diffrn_reflns_theta_max 30.480
_diffrn_reflns_theta_min 2.693
_diffrn_source_current 1.0
_diffrn_source_power 0.05
_diffrn_source_voltage 50.0
_diffrn_standards_number 0
_exptl_absorpt_coefficient_mu 2.474
_exptl_absorpt_correction_T_max 0.5644
_exptl_absorpt_correction_T_min 0.4780
_exptl_absorpt_correction_type multi-scan
_exptl_absorpt_process_details
;
SADABS-2016/2 (Bruker,2016/2) was used for absorption correction.
wR2(int) was 0.0914 before and 0.0823 after correction.
The Ratio of minimum to maximum transmission is 0.8469.
The \l/2 correction factor is Not present.
;
_exptl_crystal_colour 'clear red'
_exptl_crystal_colour_lustre clear
_exptl_crystal_colour_primary red
_exptl_crystal_density_diffrn 1.377
_exptl_crystal_description prism
_exptl_crystal_F_000 2256
_exptl_crystal_recrystallization_method 'The material was recrystallised from --- by as supplied'
_exptl_crystal_size_max 0.333
_exptl_crystal_size_mid 0.276
_exptl_crystal_size_min 0.262
_refine_diff_density_max 1.364
_refine_diff_density_min -0.887
_refine_diff_density_rms 0.239
_refine_ls_abs_structure_details
;
 Twinning involves inversion, so Flack parameter cannot be determined
;
_refine_ls_extinction_coef 0.0046(6)
_refine_ls_extinction_expression Fc^*^=kFc[1+0.001xFc^2^\l^3^/sin(2\q)]^-1/4^
_refine_ls_extinction_method 'SHELXL-2018/3 (Sheldrick 2018)'
_refine_ls_goodness_of_fit_ref 1.101
_refine_ls_hydrogen_treatment constr
_refine_ls_matrix_type full
_refine_ls_number_parameters 251
_refine_ls_number_reflns 6437
_refine_ls_number_restraints 413
_refine_ls_restrained_S_all 1.090
_refine_ls_R_factor_all 0.0651
_refine_ls_R_factor_gt 0.0605
_refine_ls_shift/su_max 0.000
_refine_ls_shift/su_mean 0.000
_refine_ls_structure_factor_coef Fsqd
_refine_ls_weighting_details 'w=1/[\s^2^(Fo^2^)+(0.1182P)^2^] where P=(Fo^2^+2Fc^2^)/3'
_refine_ls_weighting_scheme calc
_refine_ls_wR_factor_gt 0.1498
_refine_ls_wR_factor_ref 0.1561
_reflns_Friedel_coverage 1.000
_reflns_Friedel_fraction_full 0.998
_reflns_Friedel_fraction_max 0.987
_reflns_number_gt 5935
_reflns_number_total 6437
_reflns_threshold_expression 'I > 2\s(I)'
_cod_data_source_file ja0c02693_si_004.cif
_cod_data_source_block ntr-4-081
_cod_depositor_comments 'Adding full bibliography for 4134695--4134697.cif.'
_cod_original_cell_volume 5220.9(16)
_cod_original_sg_symbol_H-M 'R 3'
_cod_database_code 4134696
_shelx_shelxl_version_number 2018/3
_shelx_space_group_comment
;
The symmetry employed for this shelxl refinement is uniquely defined
by the following loop, which should always be used as a source of
symmetry information in preference to the above space-group names.
They are only intended as comments.
;
_olex2_refinement_description
;
1. Twinned data refinement
 Scales: 0.59(3)
 -0.032(15) 0.43(2) 0.008(15)
2. Fixed Uiso
 At 1.2 times of:
  All C(H,H) groups
3. Restrained distances
 P1-N1_1 = P1-N1_3 = P1-N1_2
 1.691 with sigma of 0.005
 P2-N3
 1.53 with sigma of 0.003
 C5_4-C4_4 \\sim C4_4-C3_4 \\sim C3_4-C2_4 \\sim C6_4-C5_4 \\sim C3_1-C2_1
\\sim C6_1-C5_1 \\sim C3_2-
 C2_2 \\sim C6_2-C5_2 \\sim C3_3-C2_3 \\sim C6_3-C5_3 \\sim C4_1-C3_1 \\sim
C5_1-C4_1 \\sim C4_2-C3_2 ~
 C5_2-C4_2 \\sim C4_3-C3_3 \\sim C5_3-C4_3
 with sigma of 0.002
 N1_4-C2_4 \\sim N1_4-C6_4 \\sim N1_1-C2_1 \\sim N1_1-C6_1 \\sim N1_2-C2_2
\\sim N1_2-C6_2 \\sim N1_3-
 C2_3 \\sim N1_3-C6_3
 with sigma of 0.002
4. Uiso/Uaniso restraints and constraints
Uanis(N2) \\sim Ueq: with sigma of 0.002 and sigma for terminal atoms of 0.004
Uanis(N3) \\sim Ueq: with sigma of 0.002 and sigma for terminal atoms of 0.004
5. Rigid body (RIGU) restrains
 N1_1, C2_1, C3_1, C4_1, C5_1, C6_1
 N1_2, C2_2, C3_2, C4_2, C5_2, C6_2
 N1_3, C2_3, C3_3, C4_3, C5_3, C6_3
 N1_4, C2_4, C3_4, C4_4, C5_4, C6_4
 with sigma for 1-2 distances of 0.0002 and sigma for 1-3 distances of 0.0004
 U1, N3
 with sigma for 1-2 distances of 0.0002 and sigma for 1-3 distances of 0.0004
 P2, N3
 with sigma for 1-2 distances of 0.0002 and sigma for 1-3 distances of 0.0002
 P1, N3, U1, P2, O1, N2, N1_4, C2_4, C6_4, N1_1, N1_2, N1_3, C3_4, C5_4, C2_1,
 C6_1, C2_2, C6_2, C2_3, C6_3, C4_4, C3_1, C5_1, C3_2, C5_2, C3_3, C5_3, C4_1,
 C4_2, C4_3
 with sigma for 1-2 distances of 0.0004 and sigma for 1-3 distances of 0.0004
6. Same fragment restrains
{N1_2, C2_2, C3_2, C4_2, C5_2, C6_2}
{N1_3, C2_3, C3_3, C4_3, C5_3, C6_3}
{N1_4, C2_4, C3_4, C4_4, C5_4, C6_4}
as
{N1_1, C2_1, C3_1, C4_1, C5_1, C6_1} sigma for 1-2: 0.002 1-3: 0.002
7.a Secondary CH2 refined with riding coordinates:
 C2(H2A,H2B), C3(H3A,H3B), C4(H4A,H4B), C5(H5A,H5B), C6(H6A,H6B), C2(H2A,H2B),
 C3(H3A,H3B), C4(H4A,H4B), C5(H5A,H5B), C6(H6A,H6B), C2(H2A,H2B), C3(H3A,H3B),
 C4(H4A,H4B), C5(H5A,H5B), C6(H6A,H6B), C2(H2A,H2B), C3(H3A,H3B), C4(H4A,H4B),
 C5(H5A,H5B), C6(H6A,H6B)
;
_olex2_diffrn_ambient_temperature_device 'Oxford Cryosystems'
_olex2_exptl_crystal_mounting_method 'The crystal was mounted on a loop with paratone oil'
_olex2_submission_original_sample_id NTR-4-081
_olex2_submission_special_instructions 'No special instructions were received'

loop_
_space_group_symop_operation_xyz
'x, y, z'
'-y, x-y, z'
'-x+y, -x, z'
'x+2/3, y+1/3, z+1/3'
'-y+2/3, x-y+1/3, z+1/3'
'-x+y+2/3, -x+1/3, z+1/3'
'x+1/3, y+2/3, z+2/3'
'-y+1/3, x-y+2/3, z+2/3'
'-x+y+1/3, -x+2/3, z+2/3'

loop_
_atom_site_label
_atom_site_type_symbol
_atom_site_fract_x
_atom_site_fract_y
_atom_site_fract_z
_atom_site_U_iso_or_equiv
_atom_site_adp_type
_atom_site_occupancy
_atom_site_site_symmetry_order
_atom_site_calc_flag
_atom_site_refinement_flags_posn
_atom_site_refinement_flags_adp
_atom_site_refinement_flags_occupancy
_atom_site_disorder_assembly
_atom_site_disorder_group
N3 N 0.333333 0.666667 0.3764(6) 0.101(2) Uani 1 3 d DS TU P . .
N2 N 0.2136(10) 0.6048(10) 0.5286(13) 0.111(2) Uani 1 1 d . U . . .
O1 O 0.333333 0.666667 0.6573(19) 0.116(4) Uani 1 3 d S T P . .
U1 U 0.333333 0.666667 0.5158(4) 0.0609(2) Uani 1 3 d S T P . .
P1 P 0.1464(2) 0.5997(3) 0.5810(4) 0.1131(15) Uani 1 1 d D . . . .
P2 P 0.333333 0.666667 0.2669(5) 0.0843(12) Uani 1 3 d DS T P . .
N1_1 N 0.1430(7) 0.6009(8) 0.7014(5) 0.123(3) Uani 1 1 d D . . . .
C2_1 C 0.1678(9) 0.5543(9) 0.7475(10) 0.125(4) Uani 1 1 d D . . . .
H2A_1 H 0.202924 0.548621 0.705286 0.150 Uiso 1 1 calc R U . . .
H2B_1 H 0.124695 0.504275 0.760004 0.150 Uiso 1 1 calc R U . . .
C3_1 C 0.2046(10) 0.5893(13) 0.8383(10) 0.148(5) Uani 1 1 d D . . . .
H3A_1 H 0.222212 0.558263 0.869921 0.178 Uiso 1 1 calc R U . . .
H3B_1 H 0.248511 0.638616 0.825015 0.178 Uiso 1 1 calc R U . . .
C4_1 C 0.1537(12) 0.5984(14) 0.9030(10) 0.161(5) Uani 1 1 d D . . . .
H4A_1 H 0.181563 0.628834 0.958894 0.194 Uiso 1 1 calc R U . . .
H4B_1 H 0.114809 0.549121 0.926405 0.194 Uiso 1 1 calc R U . . .
C5_1 C 0.1191(13) 0.6350(13) 0.8511(10) 0.162(5) Uani 1 1 d D . . . .
H5A_1 H 0.157383 0.687507 0.840042 0.194 Uiso 1 1 calc R U . . .
H5B_1 H 0.080369 0.634773 0.892663 0.194 Uiso 1 1 calc R U . . .
C6_1 C 0.0848(8) 0.6016(11) 0.7584(10) 0.129(4) Uani 1 1 d D . . . .
H6A_1 H 0.042859 0.550390 0.767582 0.155 Uiso 1 1 calc R U . . .
H6B_1 H 0.066020 0.631479 0.726474 0.155 Uiso 1 1 calc R U . . .
N1_2 N 0.1234(6) 0.6653(5) 0.5543(8) 0.108(2) Uani 1 1 d D . . . .
C2_2 C 0.1082(12) 0.6655(9) 0.4527(9) 0.143(4) Uani 1 1 d D . . . .
H2A_2 H 0.076685 0.613824 0.429684 0.172 Uiso 1 1 calc R U . . .
H2B_2 H 0.155314 0.688537 0.416147 0.172 Uiso 1 1 calc R U . . .
C3_2 C 0.0696(12) 0.7079(9) 0.4379(14) 0.149(5) Uani 1 1 d D . . . .
H3A_2 H 0.058238 0.707681 0.369088 0.179 Uiso 1 1 calc R U . . .
H3B_2 H 0.021921 0.683769 0.473406 0.179 Uiso 1 1 calc R U . . .
C4_2 C 0.1153(14) 0.7852(9) 0.4710(13) 0.153(6) Uani 1 1 d D . . . .
H4A_2 H 0.085606 0.810520 0.469609 0.184 Uiso 1 1 calc R U . . .
H4B_2 H 0.158550 0.812481 0.427939 0.184 Uiso 1 1 calc R U . . .
C5_2 C 0.1411(11) 0.7854(8) 0.5692(12) 0.135(4) Uani 1 1 d D . . . .
H5A_2 H 0.176819 0.837444 0.587337 0.162 Uiso 1 1 calc R U . . .
H5B_2 H 0.097986 0.767231 0.612867 0.162 Uiso 1 1 calc R U . . .
C6_2 C 0.1769(8) 0.7404(8) 0.5848(12) 0.125(4) Uani 1 1 d D . . . .
H6A_2 H 0.223170 0.760191 0.546626 0.150 Uiso 1 1 calc R U . . .
H6B_2 H 0.189496 0.740928 0.653204 0.150 Uiso 1 1 calc R U . . .
N1_3 N 0.0763(6) 0.5167(6) 0.5449(14) 0.145(3) Uani 1 1 d D . . . .
C2_3 C 0.0826(11) 0.4708(10) 0.4711(16) 0.173(6) Uani 1 1 d D . . . .
H2A_3 H 0.135469 0.491029 0.453632 0.207 Uiso 1 1 calc R U . . .
H2B_3 H 0.055125 0.470609 0.413157 0.207 Uiso 1 1 calc R U . . .
C3_3 C 0.0515(12) 0.3945(9) 0.508(2) 0.175(7) Uani 1 1 d D . . . .
H3A_3 H 0.056287 0.362948 0.458851 0.210 Uiso 1 1 calc R U . . .
H3B_3 H 0.079983 0.395039 0.565185 0.210 Uiso 1 1 calc R U . . .
C4_3 C -0.0274(11) 0.3627(9) 0.534(2) 0.179(7) Uani 1 1 d D . . . .
H4A_3 H -0.057656 0.353434 0.475479 0.215 Uiso 1 1 calc R U . . .
H4B_3 H -0.045218 0.314757 0.567532 0.215 Uiso 1 1 calc R U . . .
C5_3 C -0.0357(10) 0.4151(9) 0.5968(16) 0.149(6) Uani 1 1 d D . . . .
H5A_3 H -0.089468 0.396029 0.606868 0.179 Uiso 1 1 calc R U . . .
H5B_3 H -0.013758 0.415608 0.659848 0.179 Uiso 1 1 calc R U . . .
C6_3 C -0.0017(9) 0.4922(9) 0.5620(18) 0.159(6) Uani 1 1 d D . . . .
H6A_3 H -0.026031 0.494299 0.502077 0.191 Uiso 1 1 calc R U . . .
H6B_3 H -0.006730 0.524178 0.610370 0.191 Uiso 1 1 calc R U . . .
N1_4 N 0.3142(8) 0.7266(7) 0.2201(8) 0.109(3) Uani 1 1 d D . . . .
C2_4 C 0.2939(12) 0.7308(11) 0.1216(9) 0.151(4) Uani 1 1 d D . . . .
H2A_4 H 0.275087 0.681973 0.089918 0.181 Uiso 1 1 calc R U . . .
H2B_4 H 0.338031 0.768166 0.085932 0.181 Uiso 1 1 calc R U . . .
C3_4 C 0.2359(12) 0.7518(11) 0.1217(15) 0.163(5) Uani 1 1 d D . . . .
H3A_4 H 0.191577 0.713504 0.156172 0.195 Uiso 1 1 calc R U . . .
H3B_4 H 0.221079 0.753975 0.054992 0.195 Uiso 1 1 calc R U . . .
C4_4 C 0.2625(14) 0.8245(11) 0.1679(14) 0.169(6) Uani 1 1 d D . . . .
H4A_4 H 0.220673 0.834093 0.176063 0.203 Uiso 1 1 calc R U . . .
H4B_4 H 0.300641 0.864407 0.127262 0.203 Uiso 1 1 calc R U . . .
C5_4 C 0.2946(13) 0.8246(11) 0.2620(13) 0.163(5) Uani 1 1 d D . . . .
H5A_4 H 0.317911 0.875604 0.288506 0.196 Uiso 1 1 calc R U . . .
H5B_4 H 0.253568 0.791778 0.305513 0.196 Uiso 1 1 calc R U . . .
C6_4 C 0.3503(10) 0.8005(9) 0.2625(14) 0.140(5) Uani 1 1 d D . . . .
H6A_4 H 0.394460 0.835165 0.224576 0.168 Uiso 1 1 calc R U . . .
H6B_4 H 0.366324 0.798943 0.328762 0.168 Uiso 1 1 calc R U . . .

loop_
_atom_site_aniso_label
_atom_site_aniso_U_11
_atom_site_aniso_U_22
_atom_site_aniso_U_33
_atom_site_aniso_U_23
_atom_site_aniso_U_13
_atom_site_aniso_U_12
N3 0.102(2) 0.102(2) 0.099(3) 0.000 0.000 0.0508(12)
N2 0.106(3) 0.116(3) 0.110(3) 0.003(2) 0.005(2) 0.053(2)
O1 0.125(7) 0.125(7) 0.097(4) 0.000 0.000 0.063(3)
U1 0.0571(2) 0.0571(2) 0.0686(3) 0.000 0.000 0.02854(10)
P1 0.084(2) 0.134(3) 0.133(3) 0.050(3) 0.038(2) 0.063(2)
P2 0.091(2) 0.091(2) 0.071(2) 0.000 0.000 0.0454(10)
N1_1 0.117(6) 0.139(7) 0.134(4) 0.061(4) 0.048(4) 0.080(6)
C2_1 0.120(8) 0.137(9) 0.137(6) 0.055(6) 0.036(5) 0.078(7)
C3_1 0.158(10) 0.174(12) 0.147(6) 0.036(8) 0.017(6) 0.109(9)
C4_1 0.174(11) 0.215(14) 0.141(6) 0.026(8) 0.011(7) 0.132(11)
C5_1 0.184(11) 0.220(14) 0.137(5) 0.024(7) 0.014(8) 0.142(10)
C6_1 0.121(7) 0.165(11) 0.127(5) 0.048(6) 0.040(5) 0.090(8)
N1_2 0.079(5) 0.133(5) 0.106(5) 0.025(4) 0.008(4) 0.049(4)
C2_2 0.202(12) 0.148(8) 0.111(5) 0.010(5) -0.016(5) 0.111(8)
C3_2 0.194(11) 0.145(8) 0.135(9) 0.002(7) -0.036(9) 0.104(8)
C4_2 0.194(15) 0.146(7) 0.148(9) -0.002(7) -0.036(10) 0.105(8)
C5_2 0.121(9) 0.140(6) 0.142(8) 0.010(7) -0.016(8) 0.064(7)
C6_2 0.098(6) 0.133(5) 0.132(8) 0.022(5) -0.005(7) 0.049(4)
N1_3 0.104(3) 0.140(5) 0.195(9) 0.023(6) 0.021(6) 0.063(4)
C2_3 0.156(13) 0.157(7) 0.212(11) 0.016(7) 0.033(10) 0.083(8)
C3_3 0.164(11) 0.149(6) 0.209(18) 0.006(10) 0.022(13) 0.075(8)
C4_3 0.162(10) 0.155(7) 0.215(16) 0.020(10) 0.020(11) 0.075(8)
C5_3 0.108(8) 0.138(7) 0.190(16) 0.025(8) 0.001(9) 0.053(6)
C6_3 0.106(4) 0.148(7) 0.227(18) 0.045(9) 0.030(8) 0.067(5)
N1_4 0.110(7) 0.116(6) 0.101(5) 0.015(4) 0.014(5) 0.057(5)
C2_4 0.222(11) 0.177(10) 0.107(5) -0.002(5) -0.011(6) 0.140(9)
C3_4 0.214(10) 0.185(10) 0.140(9) -0.034(9) -0.046(9) 0.139(8)
C4_4 0.215(15) 0.190(11) 0.161(10) -0.043(9) -0.051(11) 0.144(11)
C5_4 0.201(11) 0.164(10) 0.161(10) -0.041(9) -0.052(9) 0.119(9)
C6_4 0.166(9) 0.121(6) 0.142(9) 0.000(6) -0.025(9) 0.079(5)

loop_
_atom_type_symbol
_atom_type_description
_atom_type_scat_dispersion_real
_atom_type_scat_dispersion_imag
_atom_type_scat_source
C C 0.0033 0.0016 'International Tables Vol C Tables 4.2.6.8 and 6.1.1.4'
H H 0.0000 0.0000 'International Tables Vol C Tables 4.2.6.8 and 6.1.1.4'
N N 0.0061 0.0033 'International Tables Vol C Tables 4.2.6.8 and 6.1.1.4'
O O 0.0106 0.0060 'International Tables Vol C Tables 4.2.6.8 and 6.1.1.4'
P P 0.1023 0.0942 'International Tables Vol C Tables 4.2.6.8 and 6.1.1.4'
U U -9.6767 9.6646 'International Tables Vol C Tables 4.2.6.8 and 6.1.1.4'

loop_
_exptl_crystal_face_index_h
_exptl_crystal_face_index_k
_exptl_crystal_face_index_l
_exptl_crystal_face_perp_dist
0.00 0.00 1.00 0.1470
0.00 0.00 -1.00 0.1850
1.00 0.00 -1.00 0.1780
-1.00 0.00 1.00 0.1330
-1.00 0.00 0.00 0.0950
1.00 0.00 0.00 0.1340
1.00 0.00 1.00 0.1200
-1.00 0.00 -1.00 0.1490
-1.00 -1.00 1.00 0.1190
1.00 1.00 -1.00 0.1520
-1.00 1.00 0.00 0.1070
1.00 -1.00 0.00 0.1380
0.00 1.00 -1.00 0.1270
0.00 -1.00 1.00 0.1470
1.00 -1.00 1.00 0.1400
-1.00 1.00 -1.00 0.1340
-1.00 1.00 1.00 0.1450
1.00 -1.00 -1.00 0.2050
0.00 -1.00 0.00 0.1130
0.00 1.00 0.00 0.1250
0.00 -1.00 2.00 0.1450
0.00 1.00 -2.00 0.1450
2.00 -1.00 1.00 0.1290
-2.00 -1.00 -1.00 0.1280
-1.00 1.00 2.00 0.1530
2.00 2.00 1.00 0.1310
-2.00 -2.00 -1.00 0.1240
-2.00 -1.00 0.00 0.1010
2.00 1.00 0.00 0.1290
-2.00 -2.00 1.00 0.1070
-2.00 0.00 1.00 0.1100
2.00 0.00 -1.00 0.1630
2.00 0.00 1.00 0.1180

loop_
_geom_angle_atom_site_label_1
_geom_angle_atom_site_label_2
_geom_angle_atom_site_label_3
_geom_angle
_geom_angle_site_symmetry_1
_geom_angle_site_symmetry_3
_geom_angle_publ_flag
P2 N3 U1 180.0 . . ?
P1 N2 U1 144.9(12) . . ?
N3 U1 N2 94.8(5) . . ?
N3 U1 N2 94.8(5) . 3_565 ?
N3 U1 N2 94.8(5) . 2_665 ?
N3 U1 O1 180.000(11) . . ?
N2 U1 N2 119.32(14) 3_565 2_665 ?
N2 U1 N2 119.32(14) . 3_565 ?
N2 U1 N2 119.32(14) . 2_665 ?
O1 U1 N2 85.2(5) . 2_665 ?
O1 U1 N2 85.2(5) . . ?
O1 U1 N2 85.2(5) . 3_565 ?
N2 P1 N1_1 121.2(8) . . ?
N2 P1 N1_2 116.9(8) . . ?
N2 P1 N1_3 102.7(9) . . ?
N1_1 P1 N1_2 100.3(6) . . ?
N1_3 P1 N1_1 107.0(8) . . ?
N1_3 P1 N1_2 108.1(8) . . ?
N3 P2 N1_4 113.8(5) . . ?
N3 P2 N1_4 113.8(5) . 2_665 ?
N3 P2 N1_4 113.8(5) . 3_565 ?
N1_4 P2 N1_4 104.9(6) . 3_565 ?
N1_4 P2 N1_4 104.9(6) 2_665 3_565 ?
N1_4 P2 N1_4 104.9(6) . 2_665 ?
C2_1 N1_1 P1 113.8(8) . . ?
C2_1 N1_1 C6_1 109.6(8) . . ?
C6_1 N1_1 P1 126.0(9) . . ?
N1_1 C2_1 H2A_1 109.9 . . ?
N1_1 C2_1 H2B_1 109.9 . . ?
N1_1 C2_1 C3_1 108.8(9) . . ?
H2A_1 C2_1 H2B_1 108.3 . . ?
C3_1 C2_1 H2A_1 109.9 . . ?
C3_1 C2_1 H2B_1 109.9 . . ?
C2_1 C3_1 H3A_1 109.4 . . ?
C2_1 C3_1 H3B_1 109.4 . . ?
H3A_1 C3_1 H3B_1 108.0 . . ?
C4_1 C3_1 C2_1 111.3(12) . . ?
C4_1 C3_1 H3A_1 109.4 . . ?
C4_1 C3_1 H3B_1 109.4 . . ?
C3_1 C4_1 H4A_1 109.8 . . ?
C3_1 C4_1 H4B_1 109.8 . . ?
C3_1 C4_1 C5_1 109.4(11) . . ?
H4A_1 C4_1 H4B_1 108.2 . . ?
C5_1 C4_1 H4A_1 109.8 . . ?
C5_1 C4_1 H4B_1 109.8 . . ?
C4_1 C5_1 H5A_1 108.3 . . ?
C4_1 C5_1 H5B_1 108.3 . . ?
C4_1 C5_1 C6_1 115.8(12) . . ?
H5A_1 C5_1 H5B_1 107.4 . . ?
C6_1 C5_1 H5A_1 108.3 . . ?
C6_1 C5_1 H5B_1 108.3 . . ?
N1_1 C6_1 C5_1 106.2(9) . . ?
N1_1 C6_1 H6A_1 110.5 . . ?
N1_1 C6_1 H6B_1 110.5 . . ?
C5_1 C6_1 H6A_1 110.5 . . ?
C5_1 C6_1 H6B_1 110.5 . . ?
H6A_1 C6_1 H6B_1 108.7 . . ?
C2_2 N1_2 P1 111.4(9) . . ?
C2_2 N1_2 C6_2 109.5(8) . . ?
C6_2 N1_2 P1 115.2(9) . . ?
N1_2 C2_2 H2A_2 109.9 . . ?
N1_2 C2_2 H2B_2 109.9 . . ?
N1_2 C2_2 C3_2 108.8(9) . . ?
H2A_2 C2_2 H2B_2 108.3 . . ?
C3_2 C2_2 H2A_2 109.9 . . ?
C3_2 C2_2 H2B_2 109.9 . . ?
C2_2 C3_2 H3A_2 109.4 . . ?
C2_2 C3_2 H3B_2 109.4 . . ?
H3A_2 C3_2 H3B_2 108.0 . . ?
C4_2 C3_2 C2_2 111.2(12) . . ?
C4_2 C3_2 H3A_2 109.4 . . ?
C4_2 C3_2 H3B_2 109.4 . . ?
C3_2 C4_2 H4A_2 109.8 . . ?
C3_2 C4_2 H4B_2 109.8 . . ?
C3_2 C4_2 C5_2 109.3(11) . . ?
H4A_2 C4_2 H4B_2 108.3 . . ?
C5_2 C4_2 H4A_2 109.8 . . ?
C5_2 C4_2 H4B_2 109.8 . . ?
C4_2 C5_2 H5A_2 108.3 . . ?
C4_2 C5_2 H5B_2 108.3 . . ?
H5A_2 C5_2 H5B_2 107.4 . . ?
C6_2 C5_2 C4_2 115.8(12) . . ?
C6_2 C5_2 H5A_2 108.3 . . ?
C6_2 C5_2 H5B_2 108.3 . . ?
N1_2 C6_2 C5_2 106.2(8) . . ?
N1_2 C6_2 H6A_2 110.5 . . ?
N1_2 C6_2 H6B_2 110.5 . . ?
C5_2 C6_2 H6A_2 110.5 . . ?
C5_2 C6_2 H6B_2 110.5 . . ?
H6A_2 C6_2 H6B_2 108.7 . . ?
C2_3 N1_3 P1 124.6(11) . . ?
C6_3 N1_3 P1 123.4(11) . . ?
C6_3 N1_3 C2_3 109.7(8) . . ?
N1_3 C2_3 H2A_3 109.9 . . ?
N1_3 C2_3 H2B_3 109.9 . . ?
N1_3 C2_3 C3_3 108.7(9) . . ?
H2A_3 C2_3 H2B_3 108.3 . . ?
C3_3 C2_3 H2A_3 109.9 . . ?
C3_3 C2_3 H2B_3 109.9 . . ?
C2_3 C3_3 H3A_3 109.4 . . ?
C2_3 C3_3 H3B_3 109.4 . . ?
H3A_3 C3_3 H3B_3 108.0 . . ?
C4_3 C3_3 C2_3 111.1(12) . . ?
C4_3 C3_3 H3A_3 109.4 . . ?
C4_3 C3_3 H3B_3 109.4 . . ?
C3_3 C4_3 H4A_3 109.8 . . ?
C3_3 C4_3 H4B_3 109.8 . . ?
H4A_3 C4_3 H4B_3 108.3 . . ?
C5_3 C4_3 C3_3 109.3(11) . . ?
C5_3 C4_3 H4A_3 109.8 . . ?
C5_3 C4_3 H4B_3 109.8 . . ?
C4_3 C5_3 H5A_3 108.3 . . ?
C4_3 C5_3 H5B_3 108.3 . . ?
H5A_3 C5_3 H5B_3 107.4 . . ?
C6_3 C5_3 C4_3 115.9(12) . . ?
C6_3 C5_3 H5A_3 108.3 . . ?
C6_3 C5_3 H5B_3 108.3 . . ?
N1_3 C6_3 C5_3 106.3(9) . . ?
N1_3 C6_3 H6A_3 110.5 . . ?
N1_3 C6_3 H6B_3 110.5 . . ?
C5_3 C6_3 H6A_3 110.5 . . ?
C5_3 C6_3 H6B_3 110.5 . . ?
H6A_3 C6_3 H6B_3 108.7 . . ?
C2_4 N1_4 P2 128.0(10) . . ?
C6_4 N1_4 P2 116.8(9) . . ?
C6_4 N1_4 C2_4 109.5(8) . . ?
N1_4 C2_4 H2A_4 109.9 . . ?
N1_4 C2_4 H2B_4 109.9 . . ?
N1_4 C2_4 C3_4 108.7(9) . . ?
H2A_4 C2_4 H2B_4 108.3 . . ?
C3_4 C2_4 H2A_4 109.9 . . ?
C3_4 C2_4 H2B_4 109.9 . . ?
C2_4 C3_4 H3A_4 109.4 . . ?
C2_4 C3_4 H3B_4 109.4 . . ?
C2_4 C3_4 C4_4 111.2(12) . . ?
H3A_4 C3_4 H3B_4 108.0 . . ?
C4_4 C3_4 H3A_4 109.4 . . ?
C4_4 C3_4 H3B_4 109.4 . . ?
C3_4 C4_4 H4A_4 109.8 . . ?
C3_4 C4_4 H4B_4 109.8 . . ?
C3_4 C4_4 C5_4 109.3(11) . . ?
H4A_4 C4_4 H4B_4 108.3 . . ?
C5_4 C4_4 H4A_4 109.8 . . ?
C5_4 C4_4 H4B_4 109.8 . . ?
C4_4 C5_4 H5A_4 108.3 . . ?
C4_4 C5_4 H5B_4 108.3 . . ?
H5A_4 C5_4 H5B_4 107.4 . . ?
C6_4 C5_4 C4_4 115.8(12) . . ?
C6_4 C5_4 H5A_4 108.3 . . ?
C6_4 C5_4 H5B_4 108.3 . . ?
N1_4 C6_4 C5_4 106.2(9) . . ?
N1_4 C6_4 H6A_4 110.5 . . ?
N1_4 C6_4 H6B_4 110.5 . . ?
C5_4 C6_4 H6A_4 110.5 . . ?
C5_4 C6_4 H6B_4 110.5 . . ?
H6A_4 C6_4 H6B_4 108.7 . . ?

loop_
_geom_bond_atom_site_label_1
_geom_bond_atom_site_label_2
_geom_bond_distance
_geom_bond_site_symmetry_2
_geom_bond_publ_flag
N3 U1 1.948(7) . ?
N3 P2 1.530(4) . ?
N2 U1 2.161(18) . ?
N2 P1 1.533(18) . ?
O1 U1 1.98(3) . ?
P1 N1_1 1.685(6) . ?
P1 N1_2 1.695(6) . ?
P1 N1_3 1.684(7) . ?
P2 N1_4 1.622(11) 3_565 ?
P2 N1_4 1.622(11) . ?
P2 N1_4 1.622(11) 2_665 ?
N1_1 C2_1 1.454(9) . ?
N1_1 C6_1 1.454(9) . ?
C2_1 H2A_1 0.9900 . ?
C2_1 H2B_1 0.9900 . ?
C2_1 C3_1 1.472(9) . ?
C3_1 H3A_1 0.9900 . ?
C3_1 H3B_1 0.9900 . ?
C3_1 C4_1 1.472(9) . ?
C4_1 H4A_1 0.9900 . ?
C4_1 H4B_1 0.9900 . ?
C4_1 C5_1 1.473(9) . ?
C5_1 H5A_1 0.9900 . ?
C5_1 H5B_1 0.9900 . ?
C5_1 C6_1 1.473(9) . ?
C6_1 H6A_1 0.9900 . ?
C6_1 H6B_1 0.9900 . ?
N1_2 C2_2 1.455(9) . ?
N1_2 C6_2 1.455(9) . ?
C2_2 H2A_2 0.9900 . ?
C2_2 H2B_2 0.9900 . ?
C2_2 C3_2 1.473(9) . ?
C3_2 H3A_2 0.9900 . ?
C3_2 H3B_2 0.9900 . ?
C3_2 C4_2 1.473(9) . ?
C4_2 H4A_2 0.9900 . ?
C4_2 H4B_2 0.9900 . ?
C4_2 C5_2 1.473(9) . ?
C5_2 H5A_2 0.9900 . ?
C5_2 H5B_2 0.9900 . ?
C5_2 C6_2 1.473(9) . ?
C6_2 H6A_2 0.9900 . ?
C6_2 H6B_2 0.9900 . ?
N1_3 C2_3 1.455(9) . ?
N1_3 C6_3 1.454(9) . ?
C2_3 H2A_3 0.9900 . ?
C2_3 H2B_3 0.9900 . ?
C2_3 C3_3 1.473(9) . ?
C3_3 H3A_3 0.9900 . ?
C3_3 H3B_3 0.9900 . ?
C3_3 C4_3 1.473(9) . ?
C4_3 H4A_3 0.9900 . ?
C4_3 H4B_3 0.9900 . ?
C4_3 C5_3 1.473(9) . ?
C5_3 H5A_3 0.9900 . ?
C5_3 H5B_3 0.9900 . ?
C5_3 C6_3 1.472(9) . ?
C6_3 H6A_3 0.9900 . ?
C6_3 H6B_3 0.9900 . ?
N1_4 C2_4 1.455(9) . ?
N1_4 C6_4 1.455(9) . ?
C2_4 H2A_4 0.9900 . ?
C2_4 H2B_4 0.9900 . ?
C2_4 C3_4 1.473(9) . ?
C3_4 H3A_4 0.9900 . ?
C3_4 H3B_4 0.9900 . ?
C3_4 C4_4 1.473(9) . ?
C4_4 H4A_4 0.9900 . ?
C4_4 H4B_4 0.9900 . ?
C4_4 C5_4 1.473(9) . ?
C5_4 H5A_4 0.9900 . ?
C5_4 H5B_4 0.9900 . ?
C5_4 C6_4 1.473(9) . ?
C6_4 H6A_4 0.9900 . ?
C6_4 H6B_4 0.9900 . ?

loop_
_geom_torsion_atom_site_label_1
_geom_torsion_atom_site_label_2
_geom_torsion_atom_site_label_3
_geom_torsion_atom_site_label_4
_geom_torsion
_geom_torsion_site_symmetry_1
_geom_torsion_site_symmetry_2
_geom_torsion_site_symmetry_3
_geom_torsion_site_symmetry_4
_geom_torsion_publ_flag
N3 P2 N1_4 C2_4 -165.5(12) . . . . ?
N3 P2 N1_4 C6_4 43.9(12) . . . . ?
N2 P1 N1_1 C2_1 -43.9(15) . . . . ?
N2 P1 N1_1 C6_1 175.5(14) . . . . ?
N2 P1 N1_2 C2_2 58.0(14) . . . . ?
N2 P1 N1_2 C6_2 -67.5(13) . . . . ?
N2 P1 N1_3 C2_3 -7.7(19) . . . . ?
N2 P1 N1_3 C6_3 -168.7(16) . . . . ?
U1 N2 P1 N1_1 -51(2) . . . . ?
U1 N2 P1 N1_2 71(2) . . . . ?
U1 N2 P1 N1_3 -170.6(18) . . . . ?
P1 N1_1 C2_1 C3_1 146.5(12) . . . . ?
P1 N1_1 C6_1 C5_1 -155.6(13) . . . . ?
P1 N1_2 C2_2 C3_2 164.8(12) . . . . ?
P1 N1_2 C6_2 C5_2 -171.0(11) . . . . ?
P1 N1_3 C2_3 C3_3 130.2(19) . . . . ?
P1 N1_3 C6_3 C5_3 -134.3(18) . . . . ?
P2 N1_4 C2_4 C3_4 141.1(15) . . . . ?
P2 N1_4 C6_4 C5_4 -141.7(13) . . . . ?
N1_1 P1 N1_2 C2_2 -169.0(12) . . . . ?
N1_1 P1 N1_2 C6_2 65.6(10) . . . . ?
N1_1 P1 N1_3 C2_3 -136.3(15) . . . . ?
N1_1 P1 N1_3 C6_3 62.6(16) . . . . ?
N1_1 C2_1 C3_1 C4_1 59.7(16) . . . . ?
C2_1 N1_1 C6_1 C5_1 62.5(14) . . . . ?
C2_1 C3_1 C4_1 C5_1 -50.7(19) . . . . ?
C3_1 C4_1 C5_1 C6_1 51(2) . . . . ?
C4_1 C5_1 C6_1 N1_1 -56.3(16) . . . . ?
C6_1 N1_1 C2_1 C3_1 -66.4(14) . . . . ?
N1_2 P1 N1_1 C2_1 -174.2(11) . . . . ?
N1_2 P1 N1_1 C6_1 45.1(13) . . . . ?
N1_2 P1 N1_3 C2_3 116.5(16) . . . . ?
N1_2 P1 N1_3 C6_3 -44.6(17) . . . . ?
N1_2 C2_2 C3_2 C4_2 60.0(16) . . . . ?
C2_2 N1_2 C6_2 C5_2 62.5(13) . . . . ?
C2_2 C3_2 C4_2 C5_2 -50.9(19) . . . . ?
C3_2 C4_2 C5_2 C6_2 51.1(19) . . . . ?
C4_2 C5_2 C6_2 N1_2 -56.4(16) . . . . ?
C6_2 N1_2 C2_2 C3_2 -66.6(14) . . . . ?
N1_3 P1 N1_1 C2_1 73.1(13) . . . . ?
N1_3 P1 N1_1 C6_1 -67.6(14) . . . . ?
N1_3 P1 N1_2 C2_2 -57.1(13) . . . . ?
N1_3 P1 N1_2 C6_2 177.4(11) . . . . ?
N1_3 C2_3 C3_3 C4_3 60.0(16) . . . . ?
C2_3 N1_3 C6_3 C5_3 62.2(14) . . . . ?
C2_3 C3_3 C4_3 C5_3 -51.1(19) . . . . ?
C3_3 C4_3 C5_3 C6_3 51(2) . . . . ?
C4_3 C5_3 C6_3 N1_3 -56.0(16) . . . . ?
C6_3 N1_3 C2_3 C3_3 -66.5(14) . . . . ?
N1_4 P2 N1_4 C2_4 69.6(13) 3_565 . . . ?
N1_4 P2 N1_4 C2_4 -40.6(14) 2_665 . . . ?
N1_4 P2 N1_4 C6_4 -81.1(15) 3_565 . . . ?
N1_4 P2 N1_4 C6_4 168.8(12) 2_665 . . . ?
N1_4 C2_4 C3_4 C4_4 60.0(16) . . . . ?
C2_4 N1_4 C6_4 C5_4 62.5(14) . . . . ?
C2_4 C3_4 C4_4 C5_4 -50.9(19) . . . . ?
C3_4 C4_4 C5_4 C6_4 51(2) . . . . ?
C4_4 C5_4 C6_4 N1_4 -56.3(16) . . . . ?
C6_4 N1_4 C2_4 C3_4 -66.6(14) . . . . ?

loop_
_twin_individual_id
_twin_individual_mass_fraction_refined
1 0.59(3)
2 -0.032(15)
3 0.43(2)
4 0.008(15)
